data_7716147
loop_
_publ_author_name
'Goswami, Bappaditya'
'Khatua, Manas'
'Devi, Ambika'
'Hans, Shivali'
'Chatterjee, Robindo'
'Samanta, Subhas'

_publ_section_title
;
 Ligand redox controlled amine dehydrogenation and imine hemilability in
 singlet diradical azo-aromatic Ni(II) complexes: characterization of the
 electron transfer series of azo-imine complexes of Ni(II).
;
_journal_issue 24
_journal_name_full 'Dalton transactions (Cambridge, England : 2003)'
_journal_page_first 10250
_journal_page_last 10260
_journal_paper_doi 10.1039/d3dt03414c
_journal_volume 53
_journal_year 2024
_chemical_formula_moiety 'C36 H32 N8 Ni0.933, 0.067(Ni)'
_chemical_formula_sum 'C36 H32 N8 Ni'
_chemical_formula_weight 635.41
_space_group_crystal_system monoclinic
_space_group_IT_number 14
_space_group_name_Hall '-P 2ybc'
_space_group_name_H-M_alt 'P 1 21/c 1'
_atom_sites_solution_hydrogens geom
_atom_sites_solution_primary iterative
_atom_sites_solution_secondary difmap
_audit_creation_date 2023-09-25
_audit_creation_method
;
Olex2 1.5
(compiled 2023.03.06 svn.rbb2c1857 for OlexSys, GUI svn.r6748)
;
_audit_update_record
;
2023-09-24 deposited with the CCDC.	2024-05-23 downloaded from the CCDC.
;
_cell_angle_alpha 90.00
_cell_angle_beta 94.537(2)
_cell_angle_gamma 90.00
_cell_formula_units_Z 4
_cell_length_a 9.5912(2)
_cell_length_b 27.4342(6)
_cell_length_c 11.5190(3)
_cell_measurement_reflns_used 18415
_cell_measurement_temperature 293(2)
_cell_measurement_theta_max 28.0060
_cell_measurement_theta_min 1.7790
_cell_volume 3021.46(12)
_computing_cell_refinement 'CrysAlisPro 1.171.38.43f (Rigaku OD, 2015)'
_computing_data_collection 'CrysAlisPro 1.171.38.43f (Rigaku OD, 2015)'
_computing_data_reduction 'CrysAlisPro 1.171.38.43f (Rigaku OD, 2015)'
_computing_molecular_graphics 'Olex2 1.5 (Dolomanov et al., 2009)'
_computing_publication_material 'Olex2 1.5 (Dolomanov et al., 2009)'
_computing_structure_refinement 'SHELXL 97-2 (Sheldrick, 2015)'
_computing_structure_solution 'olex2.solve 1.5 (Bourhis et al., 2015)'
_diffrn_ambient_temperature 293(2)
_diffrn_detector_area_resol_mean 7.9580
_diffrn_detector_type Eos
_diffrn_measured_fraction_theta_full 0.999
_diffrn_measured_fraction_theta_max 0.999
_diffrn_measurement_details
;
List of Runs (angles in degrees, time in seconds):

  # Type    Start    End  Width  t~exp~   \w     \q     \k     \f   Frames
#--------------------------------------------------------------------------
  1  \w   -123.00 -55.00   1.00    5.00    --  -27.14 178.00 -60.00   68
  2  \w    -31.00 112.00   1.00    5.00    --   28.55  38.00  60.00  143
  3  \w     35.00 126.00   1.00    5.00    --   28.55 178.00 -60.00   91
  4  \w   -104.00  11.00   1.00    5.00    --  -27.14 -57.00  90.00  115
  5  \w    -66.00  50.00   1.00    5.00    --  -27.14  57.00 -30.00  116
  6  \w    -20.00  29.00   1.00    5.00    --  -27.14 -99.00  30.00   49
  7  \w    -16.00 116.00   1.00    5.00    --   28.55  77.00 -90.00  132
  8  \w    -48.00  67.00   1.00    5.00    --   28.55 -57.00  60.00  115
  9  \w    -16.00 116.00   1.00    5.00    --   28.55  77.00-180.00  132
 10  \w    -16.00  47.00   1.00    5.00    --   28.55  77.00 -30.00   63
;
_diffrn_measurement_device 'four-circle diffractometer'
_diffrn_measurement_device_type 'SuperNova, Dual, Cu at zero, Eos'
_diffrn_measurement_method '\w scans'
_diffrn_radiation_monochromator graphite
_diffrn_radiation_type MoK\a
_diffrn_radiation_wavelength 0.71073
_diffrn_reflns_av_R_equivalents 0.0480
_diffrn_reflns_av_unetI/netI 0.0268
_diffrn_reflns_limit_h_max 12
_diffrn_reflns_limit_h_min -12
_diffrn_reflns_limit_k_max 34
_diffrn_reflns_limit_k_min -34
_diffrn_reflns_limit_l_max 14
_diffrn_reflns_limit_l_min -14
_diffrn_reflns_number 43336
_diffrn_reflns_theta_full 26.50
_diffrn_reflns_theta_max 26.50
_diffrn_reflns_theta_min 2.26
_diffrn_source 'fine-focus sealed tube'
_exptl_absorpt_coefficient_mu 0.683
_exptl_absorpt_correction_T_max 1.00000
_exptl_absorpt_correction_T_min 0.55701
_exptl_absorpt_correction_type multi-scan
_exptl_absorpt_process_details
;
CrysAlisPro 1.171.38.43f (Rigaku Oxford Diffraction, 2015)
Empirical absorption correction using spherical harmonics,
 implemented in SCALE3 ABSPACK scaling algorithm.
;
_exptl_crystal_colour 'metallic dark brown'
_exptl_crystal_colour_lustre metallic
_exptl_crystal_colour_modifier dark
_exptl_crystal_colour_primary brown
_exptl_crystal_density_diffrn 1.397
_exptl_crystal_density_method 'not measured'
_exptl_crystal_description block
_exptl_crystal_F_000 1328
_exptl_crystal_size_max 0.3
_exptl_crystal_size_mid 0.2
_exptl_crystal_size_min 0.1
_refine_diff_density_max 0.592
_refine_diff_density_min -0.278
_refine_diff_density_rms 0.063
_refine_ls_extinction_method none
_refine_ls_goodness_of_fit_ref 1.124
_refine_ls_hydrogen_treatment mixed
_refine_ls_matrix_type full
_refine_ls_number_parameters 446
_refine_ls_number_reflns 6243
_refine_ls_number_restraints 0
_refine_ls_restrained_S_all 1.124
_refine_ls_R_factor_all 0.0516
_refine_ls_R_factor_gt 0.0470
_refine_ls_shift/su_max 0.001
_refine_ls_shift/su_mean 0.000
_refine_ls_structure_factor_coef Fsqd
_refine_ls_weighting_details 'calc w=1/[\s^2^(Fo^2^)+(0.0386P)^2^+4.3444P] where P=(Fo^2^+2Fc^2^)/3'
_refine_ls_weighting_scheme calc
_refine_ls_wR_factor_gt 0.1117
_refine_ls_wR_factor_ref 0.1144
_reflns_number_gt 5733
_reflns_number_total 6243
_reflns_threshold_expression >2sigma(I)
_cod_data_source_file d3dt03414c2.cif
_cod_data_source_block '[1]'
_cod_depositor_comments 'Adding full bibliography for 7716146--7716150.cif.'
_cod_database_code 7716147
_olex2_refinement_description
;
1. Others
 Sof(Ni1A)=1-FVAR(1)
 Sof(Ni1)=FVAR(1)
2.a Secondary CH2 refined with riding coordinates:
 C12(H12a,H12b), C12A(H12c,H12d)
2.b Aromatic/amide H refined with riding coordinates:
 N4(H4), N4A(H4A), C8(H8), C10(H10), C9(H9), C1(H1), C14(H14), C5(H5), C2(H2),
 C19(H19), C18A(H18A), C3(H3), C15(H15), C10A(H10A), C4(H4b), C5A(H5A),
 C17(H17), C8A(H8A), C3A(H3A), C14A(H14A), C9A(H9A), C17A(H17A), C4A(H4Aa),
 C16A(H16A), C16(H16), C2A(H2A), C15A(H15A)
;
_olex2_submission_special_instructions 'No special instructions were received'
_oxdiff_exptl_absorpt_empirical_details
;
Empirical correction (ABSPACK) includes:
- Absorption correction using spherical harmonics
- Frame scaling
;

loop_
_space_group_symop_id
_space_group_symop_operation_xyz
1 'x, y, z'
2 '-x, y+1/2, -z+1/2'
3 '-x, -y, -z'
4 'x, -y-1/2, z-1/2'

loop_
_atom_site_label
_atom_site_type_symbol
_atom_site_fract_x
_atom_site_fract_y
_atom_site_fract_z
_atom_site_U_iso_or_equiv
_atom_site_adp_type
_atom_site_occupancy
_atom_site_symmetry_multiplicity
_atom_site_calc_flag
_atom_site_refinement_flags
_atom_site_disorder_assembly
_atom_site_disorder_group
Ni1 Ni 0.46865(4) 0.376265(11) 0.54317(3) 0.01686(13) Uani 0.9326(18) 1 d P A 1
N2 N 0.3310(2) 0.30835(7) 0.67223(18) 0.0209(4) Uani 1 1 d . A .
N1 N 0.3517(2) 0.35563(7) 0.65759(17) 0.0206(4) Uani 1 1 d . . .
N3 N 0.4667(2) 0.30701(7) 0.51271(17) 0.0201(4) Uani 1 1 d . . .
N3A N 0.6562(2) 0.40291(8) 0.56560(18) 0.0237(4) Uani 1 1 d . . .
N2A N 0.5650(2) 0.45260(8) 0.41216(18) 0.0261(5) Uani 1 1 d . . .
N1A N 0.4550(2) 0.42559(8) 0.43032(18) 0.0245(4) Uani 1 1 d . A .
N4 N 0.6864(2) 0.28694(8) 0.26831(19) 0.0262(5) Uani 1 1 d . A .
H4 H 0.6532 0.2737 0.2044 0.093(16) Uiso 1 1 calc R . .
N4A N 0.8070(3) 0.34944(9) 0.8353(2) 0.0325(5) Uani 1 1 d . A .
H4A H 0.8879 0.3363 0.8495 0.13(2) Uiso 1 1 calc R . .
C7 C 0.3970(2) 0.28205(9) 0.5923(2) 0.0200(5) Uani 1 1 d . A .
C6 C 0.2878(2) 0.38536(9) 0.7387(2) 0.0215(5) Uani 1 1 d . A .
C6A C 0.3341(3) 0.43578(10) 0.3550(2) 0.0269(5) Uani 1 1 d . . .
C8 C 0.3921(2) 0.23079(9) 0.5920(2) 0.0235(5) Uani 1 1 d . . .
H8 H 0.3429 0.2141 0.6460 0.035(8) Uiso 1 1 calc R A .
C11 C 0.5312(2) 0.28186(9) 0.4302(2) 0.0232(5) Uani 1 1 d . A .
C11A C 0.7637(3) 0.38792(10) 0.6401(2) 0.0265(5) Uani 1 1 d . A .
C10 C 0.5314(3) 0.23175(9) 0.4283(2) 0.0265(5) Uani 1 1 d . . .
H10 H 0.5778 0.2151 0.3724 0.036(8) Uiso 1 1 calc R A .
C12 C 0.5941(3) 0.31319(10) 0.3397(2) 0.0262(5) Uani 1 1 d . . .
H12A H 0.5189 0.3275 0.2895 0.015(6) Uiso 1 1 calc R A .
H12B H 0.6458 0.3396 0.3788 0.036(8) Uiso 1 1 calc R . .
C9 C 0.4613(3) 0.20582(9) 0.5107(2) 0.0267(5) Uani 1 1 d . A .
H9 H 0.4616 0.1719 0.5104 0.030(8) Uiso 1 1 calc R . .
C7A C 0.6769(3) 0.43825(10) 0.4874(2) 0.0285(6) Uani 1 1 d . A .
C1 C 0.2926(3) 0.43552(9) 0.7232(2) 0.0271(5) Uani 1 1 d . . .
H1 H 0.3363 0.4484 0.6609 0.034(8) Uiso 1 1 calc R A .
C14 C 0.9187(3) 0.26624(10) 0.2211(2) 0.0278(6) Uani 1 1 d . A .
H14 H 0.8837 0.2591 0.1455 0.026(7) Uiso 1 1 calc R . .
C13A C 0.7445(3) 0.37421(10) 0.9236(2) 0.0299(6) Uani 1 1 d . . .
C13 C 0.8281(3) 0.28296(9) 0.3020(2) 0.0242(5) Uani 1 1 d . . .
C5 C 0.2223(3) 0.36637(10) 0.8339(2) 0.0267(5) Uani 1 1 d . . .
H5 H 0.2181 0.3328 0.8451 0.021(7) Uiso 1 1 calc R A .
C2 C 0.2325(3) 0.46642(10) 0.8002(2) 0.0318(6) Uani 1 1 d . A .
H2 H 0.2353 0.5000 0.7890 0.032(8) Uiso 1 1 calc R . .
C19 C 0.8849(3) 0.29478(11) 0.4135(2) 0.0322(6) Uani 1 1 d . A .
H19 H 0.8272 0.3062 0.4687 0.039(9) Uiso 1 1 calc R . .
C18A C 0.6288(3) 0.40464(10) 0.8996(2) 0.0330(6) Uani 1 1 d . . .
H18A H 0.5941 0.4098 0.8230 0.043(9) Uiso 1 1 calc R . .
C3 C 0.1681(3) 0.44749(11) 0.8942(2) 0.0356(6) Uani 1 1 d . . .
H3 H 0.1277 0.4682 0.9459 0.042(9) Uiso 1 1 calc R A .
C15 C 1.0588(3) 0.26024(11) 0.2525(3) 0.0356(6) Uani 1 1 d . . .
H15 H 1.1170 0.2482 0.1983 0.041(9) Uiso 1 1 calc R A .
C10A C 0.8963(3) 0.40771(11) 0.6380(2) 0.0363(7) Uani 1 1 d . . .
H10A H 0.9685 0.3978 0.6913 0.034(8) Uiso 1 1 calc R A .
C12A C 0.7355(3) 0.34592(10) 0.7198(2) 0.0292(6) Uani 1 1 d . . .
H12C H 0.6356 0.3440 0.7272 0.025(7) Uiso 1 1 calc R A .
H12D H 0.7636 0.3159 0.6839 0.034(8) Uiso 1 1 calc R . .
C4 C 0.1645(3) 0.39755(11) 0.9105(2) 0.0333(6) Uani 1 1 d . A .
H4B H 0.1225 0.3849 0.9740 0.043(9) Uiso 1 1 calc R . .
C5A C 0.3252(3) 0.47697(11) 0.2804(2) 0.0357(6) Uani 1 1 d . A .
H5A H 0.3997 0.4986 0.2791 0.006(5) Uiso 1 1 calc R . .
C1A C 0.2230(3) 0.40392(12) 0.3542(3) 0.0377(7) Uani 1 1 d . A .
C17 C 1.0267(3) 0.28956(12) 0.4424(3) 0.0401(7) Uani 1 1 d . . .
H17 H 1.0637 0.2982 0.5166 0.066(12) Uiso 1 1 calc R A .
C8A C 0.8094(3) 0.45859(13) 0.4795(3) 0.0422(8) Uani 1 1 d . . .
H8A H 0.8232 0.4825 0.4244 0.062(11) Uiso 1 1 calc R A .
C3A C 0.0934(3) 0.45169(12) 0.2099(3) 0.0398(7) Uani 1 1 d . A .
H3A H 0.0124 0.4570 0.1616 0.061(11) Uiso 1 1 calc R . .
C14A C 0.7980(3) 0.36871(11) 1.0387(2) 0.0362(7) Uani 1 1 d . . .
H14A H 0.8772 0.3497 1.0560 0.027(7) Uiso 1 1 calc R . .
C9A C 0.9192(3) 0.44284(13) 0.5541(3) 0.0456(8) Uani 1 1 d . A .
H9A H 1.0083 0.4556 0.5487 0.063(11) Uiso 1 1 calc R . .
C17A C 0.5658(3) 0.42705(11) 0.9895(3) 0.0396(7) Uani 1 1 d . . .
H17A H 0.4887 0.4471 0.9727 0.046(9) Uiso 1 1 calc R . .
C4A C 0.2039(3) 0.48428(12) 0.2099(3) 0.0407(7) Uani 1 1 d . . .
H4AA H 0.1962 0.5115 0.1616 0.046(9) Uiso 1 1 calc R A .
C16A C 0.6165(4) 0.41999(12) 1.1043(3) 0.0443(8) Uani 1 1 d . . .
H16A H 0.5718 0.4343 1.1645 0.047(10) Uiso 1 1 calc R . .
C16 C 1.1142(3) 0.27177(12) 0.3631(3) 0.0394(7) Uani 1 1 d . A .
H16 H 1.2092 0.2676 0.3839 0.058(11) Uiso 1 1 calc R . .
C2A C 0.1036(3) 0.41122(13) 0.2817(3) 0.0426(7) Uani 1 1 d . . .
H2A H 0.0302 0.3891 0.2811 0.070(13) Uiso 1 1 calc R A .
C15A C 0.7333(3) 0.39159(12) 1.1285(3) 0.0402(7) Uani 1 1 d . . .
H15A H 0.7695 0.3876 1.2052 0.047(10) Uiso 1 1 calc R . .
Ni1A Ni 0.4001(7) 0.38021(18) 0.4983(5) 0.0246(18) Uiso 0.0674(18) 1 d P A 2
H1A H 0.237(4) 0.3751(14) 0.403(3) 0.064(12) Uiso 1 1 d . . .

loop_
_atom_site_aniso_label
_atom_site_aniso_U_11
_atom_site_aniso_U_22
_atom_site_aniso_U_33
_atom_site_aniso_U_23
_atom_site_aniso_U_13
_atom_site_aniso_U_12
Ni1 0.0172(2) 0.01630(17) 0.01743(19) 0.00058(12) 0.00330(15) -0.00191(12)
N2 0.0201(10) 0.0175(10) 0.0256(10) 0.0009(8) 0.0040(8) -0.0018(8)
N1 0.0211(10) 0.0188(10) 0.0225(10) -0.0003(8) 0.0048(8) -0.0012(8)
N3 0.0178(10) 0.0196(10) 0.0231(10) -0.0033(8) 0.0033(8) -0.0014(8)
N3A 0.0254(11) 0.0236(11) 0.0220(10) -0.0020(8) 0.0012(8) -0.0031(8)
N2A 0.0270(11) 0.0254(11) 0.0255(11) 0.0047(9) -0.0002(9) -0.0082(9)
N1A 0.0268(11) 0.0229(11) 0.0237(10) 0.0011(8) 0.0022(8) -0.0014(9)
N4 0.0215(10) 0.0339(12) 0.0234(11) -0.0076(9) 0.0037(8) 0.0013(9)
N4A 0.0287(12) 0.0399(14) 0.0283(12) 0.0061(10) -0.0008(9) 0.0012(10)
C7 0.0159(11) 0.0210(12) 0.0227(11) -0.0009(9) 0.0006(9) -0.0014(9)
C6 0.0211(12) 0.0238(12) 0.0197(11) -0.0014(9) 0.0024(9) 0.0012(9)
C6A 0.0271(13) 0.0286(13) 0.0247(12) -0.0036(10) -0.0003(10) 0.0035(10)
C8 0.0202(12) 0.0207(12) 0.0293(13) 0.0014(10) -0.0006(10) -0.0010(9)
C11 0.0190(11) 0.0266(13) 0.0240(12) -0.0052(10) 0.0006(9) 0.0011(10)
C11A 0.0319(14) 0.0260(13) 0.0216(12) 0.0004(10) 0.0030(10) -0.0017(11)
C10 0.0255(13) 0.0260(13) 0.0277(13) -0.0076(10) 0.0002(10) 0.0056(10)
C12 0.0260(13) 0.0308(14) 0.0224(12) -0.0019(10) 0.0050(10) 0.0043(10)
C9 0.0266(13) 0.0179(12) 0.0342(14) -0.0036(10) -0.0062(11) 0.0022(10)
C7A 0.0307(14) 0.0290(14) 0.0251(13) 0.0010(10) -0.0013(10) -0.0069(11)
C1 0.0323(14) 0.0252(13) 0.0244(12) 0.0006(10) 0.0054(10) 0.0018(11)
C14 0.0278(13) 0.0286(14) 0.0271(13) -0.0053(11) 0.0025(10) 0.0021(11)
C13A 0.0311(14) 0.0285(14) 0.0299(13) 0.0055(11) 0.0017(11) -0.0092(11)
C13 0.0229(12) 0.0235(12) 0.0264(12) 0.0009(10) 0.0030(10) 0.0001(10)
C5 0.0280(13) 0.0288(14) 0.0238(12) 0.0012(10) 0.0056(10) -0.0009(11)
C2 0.0421(16) 0.0236(13) 0.0296(14) -0.0047(11) 0.0016(12) 0.0069(11)
C19 0.0333(15) 0.0408(16) 0.0226(13) 0.0006(11) 0.0035(11) -0.0020(12)
C18A 0.0380(15) 0.0291(14) 0.0318(15) 0.0038(11) 0.0016(12) -0.0036(12)
C3 0.0426(16) 0.0383(16) 0.0262(13) -0.0085(12) 0.0045(12) 0.0109(13)
C15 0.0249(14) 0.0369(16) 0.0457(17) -0.0036(13) 0.0082(12) 0.0047(12)
C10A 0.0298(15) 0.0466(17) 0.0313(14) 0.0079(13) -0.0058(11) -0.0112(13)
C12A 0.0305(14) 0.0286(14) 0.0280(13) 0.0027(11) 0.0002(11) -0.0014(11)
C4 0.0352(15) 0.0427(16) 0.0229(13) 0.0000(12) 0.0084(11) 0.0048(13)
C5A 0.0390(16) 0.0326(15) 0.0347(15) 0.0032(12) -0.0028(12) -0.0017(12)
C1A 0.0297(15) 0.0443(17) 0.0381(16) 0.0116(14) -0.0029(12) -0.0061(13)
C17 0.0363(16) 0.0539(19) 0.0284(15) 0.0060(13) -0.0083(12) -0.0070(14)
C8A 0.0341(16) 0.055(2) 0.0366(16) 0.0191(14) -0.0054(12) -0.0176(14)
C3A 0.0306(15) 0.0501(19) 0.0379(16) 0.0074(14) -0.0018(12) 0.0046(13)
C14A 0.0333(15) 0.0432(17) 0.0308(14) 0.0071(12) -0.0047(12) -0.0094(13)
C9A 0.0308(15) 0.061(2) 0.0428(17) 0.0176(15) -0.0091(13) -0.0252(15)
C17A 0.0425(17) 0.0296(15) 0.0469(18) -0.0007(13) 0.0050(14) -0.0035(13)
C4A 0.0483(18) 0.0374(16) 0.0348(16) 0.0095(13) -0.0072(13) 0.0092(14)
C16A 0.055(2) 0.0408(18) 0.0387(17) -0.0096(14) 0.0114(15) -0.0148(15)
C16 0.0230(14) 0.0451(18) 0.0487(18) 0.0098(14) -0.0064(12) 0.0021(12)
C2A 0.0273(15) 0.053(2) 0.0471(18) 0.0142(15) -0.0035(13) -0.0059(14)
C15A 0.0452(18) 0.0464(18) 0.0285(15) 0.0016(13) 0.0002(13) -0.0160(14)

loop_
_atom_type_symbol
_atom_type_description
_atom_type_scat_dispersion_real
_atom_type_scat_dispersion_imag
_atom_type_scat_source
C C 0.0033 0.0016 'International Tables Vol C Tables 4.2.6.8 and 6.1.1.4'
H H 0.0000 0.0000 'International Tables Vol C Tables 4.2.6.8 and 6.1.1.4'
N N 0.0061 0.0033 'International Tables Vol C Tables 4.2.6.8 and 6.1.1.4'
Ni Ni 0.3393 1.1124 'International Tables Vol C Tables 4.2.6.8 and 6.1.1.4'

loop_
_geom_angle_atom_site_label_1
_geom_angle_atom_site_label_2
_geom_angle_atom_site_label_3
_geom_angle
_geom_angle_site_symmetry_1
_geom_angle_site_symmetry_3
_geom_angle_publ_flag
N1 Ni1 N3 80.44(8) . . ?
N1 Ni1 N3A 128.11(9) . . ?
N3 Ni1 N3A 112.96(9) . . ?
N1A Ni1 N1 133.60(9) . . ?
N1A Ni1 N3 125.81(9) . . ?
N1A Ni1 N3A 80.41(9) . . ?
N1 N2 C7 110.45(19) . . ?
N2 N1 Ni1 119.14(15) . . ?
N2 N1 C6 113.75(19) . . ?
C6 N1 Ni1 126.96(16) . . ?
C7 N3 Ni1 111.76(15) . . ?
C7 N3 C11 119.3(2) . . ?
C11 N3 Ni1 128.78(17) . . ?
C11A N3A Ni1 128.49(18) . . ?
C7A N3A Ni1 111.44(17) . . ?
C7A N3A C11A 119.8(2) . . ?
N1A N2A C7A 109.4(2) . . ?
N2A N1A Ni1 120.18(17) . . ?
N2A N1A C6A 114.7(2) . . ?
C6A N1A Ni1 125.07(17) . . ?
C12 N4 H4 119.7 . . ?
C13 N4 H4 119.7 . . ?
C13 N4 C12 120.7(2) . . ?
C13A N4A H4A 120.0 . . ?
C13A N4A C12A 120.1(2) . . ?
C12A N4A H4A 120.0 . . ?
N2 C7 C8 120.8(2) . . ?
N3 C7 N2 117.9(2) . . ?
N3 C7 C8 121.3(2) . . ?
C1 C6 N1 117.8(2) . . ?
C1 C6 C5 119.2(2) . . ?
C5 C6 N1 123.0(2) . . ?
C5A C6A N1A 122.3(2) . . ?
C1A C6A N1A 118.2(2) . . ?
C1A C6A C5A 119.5(3) . . ?
C7 C8 H8 120.6 . . ?
C9 C8 C7 118.8(2) . . ?
C9 C8 H8 120.6 . . ?
N3 C11 C10 121.2(2) . . ?
N3 C11 C12 114.9(2) . . ?
C10 C11 C12 123.8(2) . . ?
N3A C11A C10A 121.6(2) . . ?
N3A C11A C12A 116.9(2) . . ?
C10A C11A C12A 121.2(2) . . ?
C11 C10 H10 120.1 . . ?
C11 C10 C9 119.7(2) . . ?
C9 C10 H10 120.1 . . ?
N4 C12 C11 113.8(2) . . ?
N4 C12 H12A 108.8 . . ?
N4 C12 H12B 108.8 . . ?
C11 C12 H12A 108.8 . . ?
C11 C12 H12B 108.8 . . ?
H12A C12 H12B 107.7 . . ?
C8 C9 C10 119.5(2) . . ?
C8 C9 H9 120.2 . . ?
C10 C9 H9 120.2 . . ?
N3A C7A N2A 118.4(2) . . ?
N3A C7A C8A 120.9(2) . . ?
N2A C7A C8A 120.7(2) . . ?
C6 C1 H1 119.8 . . ?
C2 C1 C6 120.3(2) . . ?
C2 C1 H1 119.8 . . ?
C13 C14 H14 119.7 . . ?
C15 C14 H14 119.7 . . ?
C15 C14 C13 120.7(2) . . ?
N4A C13A C18A 121.8(2) . . ?
C14A C13A N4A 119.6(3) . . ?
C14A C13A C18A 118.6(3) . . ?
N4 C13 C14 119.0(2) . . ?
N4 C13 C19 122.8(2) . . ?
C19 C13 C14 118.1(2) . . ?
C6 C5 H5 120.1 . . ?
C4 C5 C6 119.8(2) . . ?
C4 C5 H5 120.1 . . ?
C1 C2 H2 119.9 . . ?
C1 C2 C3 120.2(3) . . ?
C3 C2 H2 119.9 . . ?
C13 C19 H19 119.9 . . ?
C17 C19 C13 120.2(3) . . ?
C17 C19 H19 119.9 . . ?
C13A C18A H18A 119.8 . . ?
C17A C18A C13A 120.3(3) . . ?
C17A C18A H18A 119.8 . . ?
C2 C3 H3 120.2 . . ?
C4 C3 C2 119.6(2) . . ?
C4 C3 H3 120.2 . . ?
C14 C15 H15 119.5 . . ?
C14 C15 C16 120.9(3) . . ?
C16 C15 H15 119.5 . . ?
C11A C10A H10A 120.7 . . ?
C11A C10A C9A 118.6(3) . . ?
C9A C10A H10A 120.7 . . ?
N4A C12A C11A 114.3(2) . . ?
N4A C12A H12C 108.7 . . ?
N4A C12A H12D 108.7 . . ?
C11A C12A H12C 108.7 . . ?
C11A C12A H12D 108.7 . . ?
H12C C12A H12D 107.6 . . ?
C5 C4 C3 120.8(3) . . ?
C5 C4 H4B 119.6 . . ?
C3 C4 H4B 119.6 . . ?
C6A C5A H5A 120.7 . . ?
C4A C5A C6A 118.7(3) . . ?
C4A C5A H5A 120.7 . . ?
C6A C1A C2A 121.2(3) . . ?
C6A C1A H1A 116(2) . . ?
C2A C1A H1A 122(2) . . ?
C19 C17 H17 119.4 . . ?
C16 C17 C19 121.1(3) . . ?
C16 C17 H17 119.4 . . ?
C7A C8A H8A 120.4 . . ?
C9A C8A C7A 119.3(3) . . ?
C9A C8A H8A 120.4 . . ?
C4A C3A H3A 120.0 . . ?
C2A C3A H3A 120.0 . . ?
C2A C3A C4A 120.0(3) . . ?
C13A C14A H14A 119.8 . . ?
C13A C14A C15A 120.4(3) . . ?
C15A C14A H14A 119.8 . . ?
C10A C9A H9A 120.2 . . ?
C8A C9A C10A 119.7(3) . . ?
C8A C9A H9A 120.2 . . ?
C18A C17A H17A 119.6 . . ?
C18A C17A C16A 120.7(3) . . ?
C16A C17A H17A 119.6 . . ?
C5A C4A C3A 121.0(3) . . ?
C5A C4A H4AA 119.5 . . ?
C3A C4A H4AA 119.5 . . ?
C17A C16A H16A 120.3 . . ?
C15A C16A C17A 119.4(3) . . ?
C15A C16A H16A 120.3 . . ?
C15 C16 H16 120.5 . . ?
C17 C16 C15 118.9(3) . . ?
C17 C16 H16 120.5 . . ?
C1A C2A C3A 119.7(3) . . ?
C1A C2A H2A 120.2 . . ?
C3A C2A H2A 120.2 . . ?
C14A C15A H15A 119.8 . . ?
C16A C15A C14A 120.5(3) . . ?
C16A C15A H15A 119.8 . . ?

loop_
_geom_bond_atom_site_label_1
_geom_bond_atom_site_label_2
_geom_bond_distance
_geom_bond_site_symmetry_2
_geom_bond_publ_flag
Ni1 N1 1.884(2) . ?
Ni1 N3 1.932(2) . ?
Ni1 N3A 1.940(2) . ?
Ni1 N1A 1.874(2) . ?
N2 N1 1.325(3) . ?
N2 C7 1.365(3) . ?
N1 C6 1.416(3) . ?
N3 C7 1.361(3) . ?
N3 C11 1.362(3) . ?
N3A C11A 1.352(3) . ?
N3A C7A 1.349(3) . ?
N2A N1A 1.319(3) . ?
N2A C7A 1.382(3) . ?
N1A C6A 1.420(3) . ?
N4 H4 0.8600 . ?
N4 C12 1.447(3) . ?
N4 C13 1.388(3) . ?
N4A H4A 0.8600 . ?
N4A C13A 1.396(4) . ?
N4A C12A 1.452(3) . ?
C7 C8 1.407(3) . ?
C6 C1 1.389(4) . ?
C6 C5 1.406(3) . ?
C6A C5A 1.418(4) . ?
C6A C1A 1.377(4) . ?
C8 H8 0.9300 . ?
C8 C9 1.372(4) . ?
C11 C10 1.375(4) . ?
C11 C12 1.513(4) . ?
C11A C10A 1.385(4) . ?
C11A C12A 1.511(4) . ?
C10 H10 0.9300 . ?
C10 C9 1.401(4) . ?
C12 H12A 0.9700 . ?
C12 H12B 0.9700 . ?
C9 H9 0.9300 . ?
C7A C8A 1.398(4) . ?
C1 H1 0.9300 . ?
C1 C2 1.385(4) . ?
C14 H14 0.9300 . ?
C14 C13 1.400(3) . ?
C14 C15 1.373(4) . ?
C13A C18A 1.399(4) . ?
C13A C14A 1.392(4) . ?
C13 C19 1.394(4) . ?
C5 H5 0.9300 . ?
C5 C4 1.377(4) . ?
C2 H2 0.9300 . ?
C2 C3 1.389(4) . ?
C19 H19 0.9300 . ?
C19 C17 1.382(4) . ?
C18A H18A 0.9300 . ?
C18A C17A 1.383(4) . ?
C3 H3 0.9300 . ?
C3 C4 1.384(4) . ?
C15 H15 0.9300 . ?
C15 C16 1.378(4) . ?
C10A H10A 0.9300 . ?
C10A C9A 1.394(4) . ?
C12A H12C 0.9700 . ?
C12A H12D 0.9700 . ?
C4 H4B 0.9300 . ?
C5A H5A 0.9300 . ?
C5A C4A 1.380(4) . ?
C1A C2A 1.378(4) . ?
C1A H1A 0.97(4) . ?
C17 H17 0.9300 . ?
C17 C16 1.378(4) . ?
C8A H8A 0.9300 . ?
C8A C9A 1.375(4) . ?
C3A H3A 0.9300 . ?
C3A C4A 1.387(5) . ?
C3A C2A 1.384(4) . ?
C14A H14A 0.9300 . ?
C14A C15A 1.396(4) . ?
C9A H9A 0.9300 . ?
C17A H17A 0.9300 . ?
C17A C16A 1.386(5) . ?
C4A H4AA 0.9300 . ?
C16A H16A 0.9300 . ?
C16A C15A 1.375(5) . ?
C16 H16 0.9300 . ?
C2A H2A 0.9300 . ?
C15A H15A 0.9300 . ?
Ni1A H1A 1.85(4) . ?

loop_
_geom_torsion_atom_site_label_1
_geom_torsion_atom_site_label_2
_geom_torsion_atom_site_label_3
_geom_torsion_atom_site_label_4
_geom_torsion
_geom_torsion_site_symmetry_1
_geom_torsion_site_symmetry_2
_geom_torsion_site_symmetry_3
_geom_torsion_site_symmetry_4
_geom_torsion_publ_flag
Ni1 N1 C6 C1 10.5(3) . . . . ?
Ni1 N1 C6 C5 -168.51(19) . . . . ?
Ni1 N3 C7 N2 5.4(3) . . . . ?
Ni1 N3 C7 C8 -174.98(18) . . . . ?
Ni1 N3 C11 C10 172.91(18) . . . . ?
Ni1 N3 C11 C12 -10.2(3) . . . . ?
Ni1 N3A C11A C10A 173.5(2) . . . . ?
Ni1 N3A C11A C12A -2.0(3) . . . . ?
Ni1 N3A C7A N2A 4.8(3) . . . . ?
Ni1 N3A C7A C8A -172.8(2) . . . . ?
Ni1 N1A C6A C5A 172.8(2) . . . . ?
Ni1 N1A C6A C1A -8.0(3) . . . . ?
N2 N1 C6 C1 -174.0(2) . . . . ?
N2 N1 C6 C5 7.0(3) . . . . ?
N2 C7 C8 C9 -179.3(2) . . . . ?
N1 Ni1 N3 C7 -5.32(16) . . . . ?
N1 Ni1 N3 C11 179.2(2) . . . . ?
N1 Ni1 N3A C11A 42.6(3) . . . . ?
N1 Ni1 N3A C7A -142.98(17) . . . . ?
N1 Ni1 N1A N2A 137.39(18) . . . . ?
N1 Ni1 N1A C6A -45.9(2) . . . . ?
N1 N2 C7 N3 -1.6(3) . . . . ?
N1 N2 C7 C8 178.8(2) . . . . ?
N1 C6 C1 C2 -179.6(2) . . . . ?
N1 C6 C5 C4 178.8(2) . . . . ?
N3 Ni1 N1 N2 4.98(17) . . . . ?
N3 Ni1 N1 C6 -179.7(2) . . . . ?
N3 Ni1 N3A C11A -53.3(2) . . . . ?
N3 Ni1 N3A C7A 121.11(18) . . . . ?
N3 Ni1 N1A N2A -108.77(19) . . . . ?
N3 Ni1 N1A C6A 67.9(2) . . . . ?
N3 C7 C8 C9 1.0(4) . . . . ?
N3 C11 C10 C9 1.5(4) . . . . ?
N3 C11 C12 N4 167.7(2) . . . . ?
N3A Ni1 N1 N2 -106.77(18) . . . . ?
N3A Ni1 N1 C6 68.5(2) . . . . ?
N3A Ni1 N3 C7 122.15(16) . . . . ?
N3A Ni1 N3 C11 -53.4(2) . . . . ?
N3A Ni1 N1A N2A 2.70(19) . . . . ?
N3A Ni1 N1A C6A 179.4(2) . . . . ?
N3A C11A C10A C9A -2.1(5) . . . . ?
N3A C11A C12A N4A -143.9(2) . . . . ?
N3A C7A C8A C9A -1.2(5) . . . . ?
N2A N1A C6A C5A -10.3(4) . . . . ?
N2A N1A C6A C1A 168.8(2) . . . . ?
N2A C7A C8A C9A -178.7(3) . . . . ?
N1A Ni1 N1 N2 136.20(17) . . . . ?
N1A Ni1 N1 C6 -48.5(2) . . . . ?
N1A Ni1 N3 C7 -143.12(16) . . . . ?
N1A Ni1 N3 C11 41.4(2) . . . . ?
N1A Ni1 N3A C11A -178.2(2) . . . . ?
N1A Ni1 N3A C7A -3.84(18) . . . . ?
N1A N2A C7A N3A -2.7(3) . . . . ?
N1A N2A C7A C8A 174.9(3) . . . . ?
N1A C6A C5A C4A 180.0(3) . . . . ?
N1A C6A C1A C2A -178.9(3) . . . . ?
N4 C13 C19 C17 179.3(3) . . . . ?
N4A C13A C18A C17A 177.3(3) . . . . ?
N4A C13A C14A C15A -177.3(3) . . . . ?
C7 N2 N1 Ni1 -3.3(3) . . . . ?
C7 N2 N1 C6 -179.18(19) . . . . ?
C7 N3 C11 C10 -2.3(3) . . . . ?
C7 N3 C11 C12 174.6(2) . . . . ?
C7 C8 C9 C10 -1.8(4) . . . . ?
C6 C1 C2 C3 0.6(4) . . . . ?
C6 C5 C4 C3 0.9(4) . . . . ?
C6A C5A C4A C3A -1.1(5) . . . . ?
C6A C1A C2A C3A -1.2(5) . . . . ?
C11 N3 C7 N2 -178.6(2) . . . . ?
C11 N3 C7 C8 1.0(3) . . . . ?
C11 C10 C9 C8 0.6(4) . . . . ?
C11A N3A C7A N2A 179.7(2) . . . . ?
C11A N3A C7A C8A 2.2(4) . . . . ?
C11A C10A C9A C8A 2.9(5) . . . . ?
C10 C11 C12 N4 -15.5(4) . . . . ?
C12 N4 C13 C14 -167.1(2) . . . . ?
C12 N4 C13 C19 13.1(4) . . . . ?
C12 C11 C10 C9 -175.1(2) . . . . ?
C7A N3A C11A C10A -0.5(4) . . . . ?
C7A N3A C11A C12A -176.0(2) . . . . ?
C7A N2A N1A Ni1 -0.8(3) . . . . ?
C7A N2A N1A C6A -177.9(2) . . . . ?
C7A C8A C9A C10A -1.4(5) . . . . ?
C1 C6 C5 C4 -0.2(4) . . . . ?
C1 C2 C3 C4 0.1(4) . . . . ?
C14 C13 C19 C17 -0.5(4) . . . . ?
C14 C15 C16 C17 -0.1(5) . . . . ?
C13A N4A C12A C11A 88.0(3) . . . . ?
C13A C18A C17A C16A 0.3(4) . . . . ?
C13A C14A C15A C16A -0.3(4) . . . . ?
C13 N4 C12 C11 -89.4(3) . . . . ?
C13 C14 C15 C16 -1.8(4) . . . . ?
C13 C19 C17 C16 -1.4(5) . . . . ?
C5 C6 C1 C2 -0.5(4) . . . . ?
C2 C3 C4 C5 -0.9(4) . . . . ?
C19 C17 C16 C15 1.6(5) . . . . ?
C18A C13A C14A C15A 2.7(4) . . . . ?
C18A C17A C16A C15A 2.0(5) . . . . ?
C15 C14 C13 N4 -177.7(3) . . . . ?
C15 C14 C13 C19 2.0(4) . . . . ?
C10A C11A C12A N4A 40.6(4) . . . . ?
C12A N4A C13A C18A -13.8(4) . . . . ?
C12A N4A C13A C14A 166.2(2) . . . . ?
C12A C11A C10A C9A 173.3(3) . . . . ?
C5A C6A C1A C2A 0.3(5) . . . . ?
C1A C6A C5A C4A 0.9(4) . . . . ?
C14A C13A C18A C17A -2.7(4) . . . . ?
C17A C16A C15A C14A -2.1(5) . . . . ?
C4A C3A C2A C1A 0.9(5) . . . . ?
C2A C3A C4A C5A 0.2(5) . . . . ?
